data_1513934
loop_
_publ_author_name
'Li, Zexiang'
'Ling, Fei'
'Cheng, Dong'
'Ma, Cheng'

_publ_section_title
;
 Pd-Catalyzed Branching Cyclizations of Enediyne-Imides toward
 Furo[2,3-b]pyridines.
;
_journal_issue 6
_journal_name_full 'Organic letters'
_journal_page_first 1822
_journal_page_last 1825
_journal_paper_doi 10.1021/ol500574b
_journal_volume 16
_journal_year 2014
_chemical_formula_moiety 'C26 H18 F N O3 S'
_chemical_formula_sum 'C26 H18 F N O3 S'
_chemical_formula_weight 443.47
_chemical_name_systematic
; 
 ? 
;
_space_group_IT_number 14
_symmetry_cell_setting monoclinic
_symmetry_space_group_name_Hall '-P 2ybc'
_symmetry_space_group_name_H-M 'P 1 21/c 1'
_atom_sites_solution_hydrogens geom
_atom_sites_solution_primary direct
_atom_sites_solution_secondary difmap
_audit_creation_method SHELXL-97
_cell_angle_alpha 90.00
_cell_angle_beta 110.517(5)
_cell_angle_gamma 90.00
_cell_formula_units_Z 4
_cell_length_a 11.2900(6)
_cell_length_b 15.2347(5)
_cell_length_c 13.7812(6)
_cell_measurement_reflns_used 3088
_cell_measurement_temperature 293(2)
_cell_measurement_theta_max 29.3803
_cell_measurement_theta_min 3.0990
_cell_volume 2220.01(18)
_computing_cell_refinement 'CrysAlis PRO (Agilent Technologies, 2011)'
_computing_data_collection 'CrysAlis PRO'
_computing_data_reduction 'CrysAlis PRO'
_computing_molecular_graphics 'OLEX2 (Dolomanov et al., 2009)'
_computing_publication_material OLEX2
_computing_structure_refinement 'SHELXL-97 (Sheldrick, 2008)'
_computing_structure_solution 'SHELXS-97 (Sheldrick, 2008)'
_diffrn_ambient_temperature 293(2)
_diffrn_detector_area_resol_mean 10.3592
_diffrn_measured_fraction_theta_full 0.997
_diffrn_measured_fraction_theta_max 0.997
_diffrn_measurement_device_type 'Xcalibur, Atlas, Gemini ultra'
_diffrn_measurement_method '\w scans'
_diffrn_radiation_monochromator graphite
_diffrn_radiation_source 'fine-focus sealed tube'
_diffrn_radiation_type MoK\a
_diffrn_radiation_wavelength 0.71073
_diffrn_reflns_av_R_equivalents 0.0223
_diffrn_reflns_av_sigmaI/netI 0.0284
_diffrn_reflns_limit_h_max 10
_diffrn_reflns_limit_h_min -13
_diffrn_reflns_limit_k_max 14
_diffrn_reflns_limit_k_min -18
_diffrn_reflns_limit_l_max 16
_diffrn_reflns_limit_l_min -13
_diffrn_reflns_number 9357
_diffrn_reflns_theta_full 25.35
_diffrn_reflns_theta_max 25.35
_diffrn_reflns_theta_min 3.11
_exptl_absorpt_coefficient_mu 0.182
_exptl_absorpt_correction_T_max 0.9610
_exptl_absorpt_correction_T_min 0.9440
_exptl_absorpt_correction_type multi-scan
_exptl_absorpt_process_details
;
CrysAlis PRO (Agilent Technologies, 2011) 
;
_exptl_crystal_colour yellow
_exptl_crystal_density_diffrn 1.327
_exptl_crystal_density_method 'not measured'
_exptl_crystal_description block
_exptl_crystal_F_000 920
_exptl_crystal_size_max 0.32
_exptl_crystal_size_mid 0.26
_exptl_crystal_size_min 0.22
_refine_diff_density_max 0.209
_refine_diff_density_min -0.275
_refine_diff_density_rms 0.044
_refine_ls_extinction_method none
_refine_ls_goodness_of_fit_ref 1.027
_refine_ls_hydrogen_treatment constr
_refine_ls_matrix_type full
_refine_ls_number_parameters 290
_refine_ls_number_reflns 4056
_refine_ls_number_restraints 0
_refine_ls_restrained_S_all 1.027
_refine_ls_R_factor_all 0.0681
_refine_ls_R_factor_gt 0.0453
_refine_ls_shift/su_max 0.001
_refine_ls_shift/su_mean 0.000
_refine_ls_structure_factor_coef Fsqd
_refine_ls_weighting_details 'calc w=1/[\s^2^(Fo^2^)+(0.0531P)^2^+0.5763P] where P=(Fo^2^+2Fc^2^)/3'
_refine_ls_weighting_scheme calc
_refine_ls_wR_factor_gt 0.1068
_refine_ls_wR_factor_ref 0.1215
_reflns_number_gt 2960
_reflns_number_total 4056
_reflns_threshold_expression >2sigma(I)
_cod_data_source_file ol500574b_si_002.cif
_cod_data_source_block 120217_cd120216(3e)
_cod_original_cell_volume 2220.02(17)
_cod_original_sg_symbol_H-M 'P 21/c'
_cod_database_code 1513934

loop_
_symmetry_equiv_pos_as_xyz
'x, y, z'
'-x, y+1/2, -z+1/2'
'-x, -y, -z'
'x, -y-1/2, z-1/2'

loop_
_atom_site_label
_atom_site_type_symbol
_atom_site_fract_x
_atom_site_fract_y
_atom_site_fract_z
_atom_site_U_iso_or_equiv
_atom_site_adp_type
_atom_site_occupancy
_atom_site_symmetry_multiplicity
_atom_site_calc_flag
_atom_site_refinement_flags
S1 S 0.18722(5) 1.01766(3) 0.97250(5) 0.05433(19) Uani 1 1 d .
F1 F -0.15291(14) 0.21233(9) 0.84205(12) 0.0824(5) Uani 1 1 d .
O1 O 0.08402(15) 1.06903(10) 0.97882(13) 0.0668(5) Uani 1 1 d .
O2 O 0.24639(16) 1.04301(10) 0.90119(13) 0.0702(5) Uani 1 1 d .
O3 O 0.30652(14) 0.85265(10) 0.94267(12) 0.0596(4) Uani 1 1 d .
N1 N 0.12584(16) 0.91836(11) 0.94149(13) 0.0497(4) Uani 1 1 d .
H1 H 0.0468 0.9111 0.9310 0.060 Uiso 1 1 calc R
C1 C -0.1013(2) 0.44465(16) 0.8370(2) 0.0658(6) Uani 1 1 d .
H1A H -0.1481 0.4963 0.8208 0.079 Uiso 1 1 calc R
C2 C -0.1628(2) 0.36534(17) 0.8269(2) 0.0745(7) Uani 1 1 d .
H2 H -0.2506 0.3629 0.8042 0.089 Uiso 1 1 calc R
C3 C -0.0927(2) 0.29074(15) 0.85069(17) 0.0566(6) Uani 1 1 d .
C4 C 0.0343(2) 0.29109(15) 0.8829(2) 0.0691(7) Uani 1 1 d .
H4 H 0.0797 0.2389 0.8981 0.083 Uiso 1 1 calc R
C5 C 0.0959(2) 0.37093(15) 0.8928(2) 0.0706(7) Uani 1 1 d .
H5 H 0.1837 0.3724 0.9145 0.085 Uiso 1 1 calc R
C6 C 0.0285(2) 0.44843(13) 0.87066(16) 0.0493(5) Uani 1 1 d .
C7 C 0.0904(2) 0.53209(14) 0.88361(18) 0.0547(6) Uani 1 1 d .
C8 C 0.1372(2) 0.60353(14) 0.89583(18) 0.0553(6) Uani 1 1 d .
C9 C 0.1909(2) 0.68818(14) 0.91369(17) 0.0532(5) Uani 1 1 d .
H9 H 0.2780 0.6931 0.9311 0.064 Uiso 1 1 calc R
C10 C 0.12395(18) 0.76227(13) 0.90715(14) 0.0428(5) Uani 1 1 d .
C11 C -0.0100(2) 0.76131(13) 0.87697(16) 0.0472(5) Uani 1 1 d .
C12 C -0.1230(2) 0.75706(14) 0.84803(18) 0.0557(6) Uani 1 1 d .
C13 C -0.2586(2) 0.74933(14) 0.8079(2) 0.0666(7) Uani 1 1 d .
C14 C -0.3303(3) 0.76805(18) 0.8682(3) 0.0885(9) Uani 1 1 d .
H14 H -0.2917 0.7864 0.9364 0.106 Uiso 1 1 calc R
C15 C -0.4615(3) 0.7592(2) 0.8258(4) 0.1217(15) Uani 1 1 d .
H15 H -0.5109 0.7718 0.8657 0.146 Uiso 1 1 calc R
C16 C -0.5176(3) 0.7318(2) 0.7253(5) 0.1330(18) Uani 1 1 d .
H16 H -0.6050 0.7254 0.6976 0.160 Uiso 1 1 calc R
C17 C -0.4472(3) 0.7140(2) 0.6656(4) 0.1276(15) Uani 1 1 d .
H17 H -0.4864 0.6962 0.5973 0.153 Uiso 1 1 calc R
C18 C -0.3181(3) 0.7222(2) 0.7063(3) 0.0955(10) Uani 1 1 d .
H18 H -0.2700 0.7094 0.6654 0.115 Uiso 1 1 calc R
C19 C 0.19569(19) 0.84667(13) 0.93166(15) 0.0458(5) Uani 1 1 d .
C20 C 0.3023(2) 1.00746(13) 1.09605(18) 0.0525(5) Uani 1 1 d .
C21 C 0.4281(2) 1.01491(17) 1.1074(2) 0.0685(7) Uani 1 1 d .
H21 H 0.4516 1.0242 1.0499 0.082 Uiso 1 1 calc R
C22 C 0.5189(2) 1.0084(2) 1.2051(2) 0.0785(8) Uani 1 1 d .
H22 H 0.6037 1.0131 1.2126 0.094 Uiso 1 1 calc R
C23 C 0.4873(2) 0.99522(18) 1.2913(2) 0.0735(7) Uani 1 1 d .
C24 C 0.3596(3) 0.9893(2) 1.2776(2) 0.0785(8) Uani 1 1 d .
H24 H 0.3360 0.9815 1.3353 0.094 Uiso 1 1 calc R
C25 C 0.2673(2) 0.99476(16) 1.1814(2) 0.0670(7) Uani 1 1 d .
H25 H 0.1824 0.9900 1.1738 0.080 Uiso 1 1 calc R
C26 C 0.5878(3) 0.9875(3) 1.3970(3) 0.1161(12) Uani 1 1 d .
H26A H 0.6655 0.9682 1.3902 0.174 Uiso 1 1 calc R
H26B H 0.5615 0.9458 1.4376 0.174 Uiso 1 1 calc R
H26C H 0.6006 1.0437 1.4307 0.174 Uiso 1 1 calc R

loop_
_atom_site_aniso_label
_atom_site_aniso_U_11
_atom_site_aniso_U_22
_atom_site_aniso_U_33
_atom_site_aniso_U_23
_atom_site_aniso_U_13
_atom_site_aniso_U_12
S1 0.0542(4) 0.0396(3) 0.0779(4) -0.0016(3) 0.0340(3) -0.0033(2)
F1 0.0805(10) 0.0587(8) 0.1070(12) -0.0040(8) 0.0315(9) -0.0213(7)
O1 0.0631(10) 0.0420(8) 0.1035(13) -0.0002(8) 0.0391(9) 0.0073(7)
O2 0.0792(12) 0.0613(10) 0.0838(12) 0.0057(9) 0.0459(10) -0.0095(9)
O3 0.0416(9) 0.0559(9) 0.0865(11) -0.0083(8) 0.0291(8) -0.0025(7)
N1 0.0405(10) 0.0426(9) 0.0701(11) -0.0035(8) 0.0244(8) -0.0004(8)
C1 0.0511(14) 0.0531(13) 0.0903(18) 0.0045(12) 0.0210(13) 0.0070(11)
C2 0.0477(14) 0.0671(16) 0.103(2) 0.0036(14) 0.0198(14) -0.0040(12)
C3 0.0599(15) 0.0520(13) 0.0582(13) -0.0037(11) 0.0209(11) -0.0109(11)
C4 0.0631(16) 0.0458(13) 0.0936(18) 0.0028(12) 0.0216(14) 0.0050(12)
C5 0.0477(14) 0.0531(14) 0.104(2) 0.0014(13) 0.0173(13) 0.0014(11)
C6 0.0498(13) 0.0459(11) 0.0524(12) -0.0017(10) 0.0182(10) -0.0002(10)
C7 0.0506(13) 0.0492(13) 0.0653(14) 0.0005(11) 0.0216(11) 0.0057(11)
C8 0.0469(13) 0.0464(13) 0.0738(15) -0.0008(11) 0.0228(11) 0.0069(10)
C9 0.0436(12) 0.0500(12) 0.0673(14) -0.0016(11) 0.0212(10) 0.0012(10)
C10 0.0391(11) 0.0449(11) 0.0451(11) -0.0017(9) 0.0158(9) 0.0006(9)
C11 0.0458(13) 0.0432(11) 0.0531(12) -0.0075(9) 0.0178(10) 0.0002(9)
C12 0.0459(14) 0.0450(12) 0.0735(15) -0.0109(11) 0.0175(11) -0.0003(10)
C13 0.0415(13) 0.0427(12) 0.108(2) -0.0178(13) 0.0166(13) -0.0004(10)
C14 0.0532(16) 0.0667(17) 0.150(3) -0.0237(17) 0.0407(18) -0.0040(13)
C15 0.059(2) 0.078(2) 0.237(5) -0.032(3) 0.064(3) -0.0009(17)
C16 0.0446(19) 0.071(2) 0.252(6) -0.031(3) 0.012(3) -0.0047(16)
C17 0.060(2) 0.094(3) 0.183(4) -0.039(2) -0.015(2) -0.0040(19)
C18 0.0585(18) 0.0825(19) 0.123(3) -0.0364(19) 0.0043(17) -0.0057(14)
C19 0.0417(12) 0.0483(11) 0.0499(11) 0.0000(9) 0.0194(9) 0.0023(9)
C20 0.0498(13) 0.0433(11) 0.0731(15) -0.0126(10) 0.0327(12) -0.0082(9)
C21 0.0542(15) 0.0850(18) 0.0788(18) -0.0220(14) 0.0390(14) -0.0120(13)
C22 0.0482(15) 0.103(2) 0.091(2) -0.0293(16) 0.0325(15) -0.0185(14)
C23 0.0560(16) 0.0838(18) 0.0819(18) -0.0180(14) 0.0257(14) -0.0163(13)
C24 0.0639(17) 0.107(2) 0.0722(17) -0.0025(15) 0.0335(15) -0.0138(15)
C25 0.0512(14) 0.0752(16) 0.0856(18) -0.0014(13) 0.0378(14) -0.0104(12)
C26 0.075(2) 0.173(4) 0.090(2) -0.010(2) 0.0162(18) -0.020(2)

loop_
_atom_type_symbol
_atom_type_description
_atom_type_scat_dispersion_real
_atom_type_scat_dispersion_imag
_atom_type_scat_source
C C 0.0033 0.0016 'International Tables Vol C Tables 4.2.6.8 and 6.1.1.4'
H H 0.0000 0.0000 'International Tables Vol C Tables 4.2.6.8 and 6.1.1.4'
F F 0.0171 0.0103 'International Tables Vol C Tables 4.2.6.8 and 6.1.1.4'
N N 0.0061 0.0033 'International Tables Vol C Tables 4.2.6.8 and 6.1.1.4'
O O 0.0106 0.0060 'International Tables Vol C Tables 4.2.6.8 and 6.1.1.4'
S S 0.1246 0.1234 'International Tables Vol C Tables 4.2.6.8 and 6.1.1.4'

loop_
_geom_angle_atom_site_label_1
_geom_angle_atom_site_label_2
_geom_angle_atom_site_label_3
_geom_angle
O2 S1 O1 118.89(10)
O2 S1 N1 108.98(9)
O1 S1 N1 103.84(9)
O2 S1 C20 109.15(11)
O1 S1 C20 109.41(10)
N1 S1 C20 105.72(10)
C19 N1 S1 123.08(14)
C19 N1 H1 118.5
S1 N1 H1 118.5
C6 C1 C2 120.8(2)
C6 C1 H1A 119.6
C2 C1 H1A 119.6
C3 C2 C1 118.6(2)
C3 C2 H2 120.7
C1 C2 H2 120.7
C4 C3 C2 122.7(2)
C4 C3 F1 118.4(2)
C2 C3 F1 118.9(2)
C3 C4 C5 118.5(2)
C3 C4 H4 120.8
C5 C4 H4 120.8
C6 C5 C4 120.7(2)
C6 C5 H5 119.6
C4 C5 H5 119.6
C1 C6 C5 118.6(2)
C1 C6 C7 119.6(2)
C5 C6 C7 121.7(2)
C8 C7 C6 176.7(2)
C7 C8 C9 177.7(2)
C10 C9 C8 124.1(2)
C10 C9 H9 118.0
C8 C9 H9 118.0
C9 C10 C11 121.79(19)
C9 C10 C19 117.41(18)
C11 C10 C19 120.80(17)
C12 C11 C10 176.6(2)
C11 C12 C13 176.6(2)
C14 C13 C18 119.4(3)
C14 C13 C12 121.5(3)
C18 C13 C12 119.1(2)
C13 C14 C15 119.3(3)
C13 C14 H14 120.4
C15 C14 H14 120.4
C16 C15 C14 119.9(4)
C16 C15 H15 120.0
C14 C15 H15 120.0
C17 C16 C15 120.8(3)
C17 C16 H16 119.6
C15 C16 H16 119.6
C16 C17 C18 119.9(4)
C16 C17 H17 120.1
C18 C17 H17 120.1
C17 C18 C13 120.6(3)
C17 C18 H18 119.7
C13 C18 H18 119.7
O3 C19 N1 121.94(19)
O3 C19 C10 123.24(18)
N1 C19 C10 114.82(17)
C21 C20 C25 120.4(2)
C21 C20 S1 119.20(18)
C25 C20 S1 120.33(18)
C20 C21 C22 119.2(2)
C20 C21 H21 120.4
C22 C21 H21 120.4
C23 C22 C21 121.8(2)
C23 C22 H22 119.1
C21 C22 H22 119.1
C22 C23 C24 117.7(3)
C22 C23 C26 121.0(3)
C24 C23 C26 121.4(3)
C25 C24 C23 121.8(2)
C25 C24 H24 119.1
C23 C24 H24 119.1
C24 C25 C20 119.0(2)
C24 C25 H25 120.5
C20 C25 H25 120.5
C23 C26 H26A 109.5
C23 C26 H26B 109.5
H26A C26 H26B 109.5
C23 C26 H26C 109.5
H26A C26 H26C 109.5
H26B C26 H26C 109.5

loop_
_geom_bond_atom_site_label_1
_geom_bond_atom_site_label_2
_geom_bond_distance
S1 O2 1.4217(16)
S1 O1 1.4314(15)
S1 N1 1.6564(17)
S1 C20 1.750(2)
F1 C3 1.359(2)
O3 C19 1.210(2)
N1 C19 1.381(3)
N1 H1 0.8600
C1 C6 1.374(3)
C1 C2 1.376(3)
C1 H1A 0.9300
C2 C3 1.358(3)
C2 H2 0.9300
C3 C4 1.344(3)
C4 C5 1.384(3)
C4 H4 0.9300
C5 C6 1.380(3)
C5 H5 0.9300
C6 C7 1.434(3)
C7 C8 1.196(3)
C8 C9 1.409(3)
C9 C10 1.344(3)
C9 H9 0.9300
C10 C11 1.421(3)
C10 C19 1.494(3)
C11 C12 1.197(3)
C12 C13 1.439(3)
C13 C14 1.378(4)
C13 C18 1.387(4)
C14 C15 1.396(4)
C14 H14 0.9300
C15 C16 1.371(6)
C15 H15 0.9300
C16 C17 1.356(6)
C16 H16 0.9300
C17 C18 1.372(4)
C17 H17 0.9300
C18 H18 0.9300
C20 C21 1.378(3)
C20 C25 1.380(3)
C21 C22 1.380(4)
C21 H21 0.9300
C22 C23 1.369(4)
C22 H22 0.9300
C23 C24 1.390(4)
C23 C26 1.505(4)
C24 C25 1.372(4)
C24 H24 0.9300
C25 H25 0.9300
C26 H26A 0.9600
C26 H26B 0.9600
C26 H26C 0.9600
